data_7226024
loop_
_publ_author_name
'Xu, Jian-Xing'
'Ye, Fei'
'Bai, Xing-Feng'
'Cui, Yuming'
'xu, zheng'
'Zheng, Zhan-Jiang'
'Xu, Li-Wen'

_publ_section_title
;
 A Mechanistic Study on Multifunctional Fei-Phos Ligand-controlled
 Asymmetric Palladium -Catalyzed Allylic Substitutions
;
_journal_name_full 'RSC Adv.'
_journal_paper_doi 10.1039/C6RA15665G
_journal_year 2016
_chemical_formula_sum 'C36 H40 Cl6 N2 P Pd'
_chemical_formula_weight 850.77
_chemical_name_systematic
; 
 ? 
;
_space_group_IT_number 144
_symmetry_cell_setting trigonal
_symmetry_space_group_name_Hall 'P 31'
_symmetry_space_group_name_H-M 'P 31'
_atom_sites_solution_hydrogens geom
_atom_sites_solution_primary direct
_atom_sites_solution_secondary difmap
_audit_creation_method SHELXL-97
_audit_update_record
;
2016-01-11 deposited with the CCDC.
2016-07-21 downloaded from the CCDC.
;
_cell_angle_alpha 90.00
_cell_angle_beta 90.00
_cell_angle_gamma 120.00
_cell_formula_units_Z 3
_cell_length_a 12.508(6)
_cell_length_b 12.508(6)
_cell_length_c 20.747(10)
_cell_measurement_reflns_used 2942
_cell_measurement_temperature 293(2)
_cell_measurement_theta_max 24.45
_cell_measurement_theta_min 2.72
_cell_volume 2811(2)
_computing_cell_refinement 'Bruker SAINT'
_computing_data_collection 'Bruker APEX2'
_computing_data_reduction 'Bruker SAINT'
_computing_molecular_graphics 'Bruker SHELXTL'
_computing_publication_material 'Bruker SHELXTL'
_computing_structure_refinement 'SHELXL-97 (Sheldrick, 2008)'
_computing_structure_solution 'SHELXS-97 (Sheldrick, 2008)'
_diffrn_ambient_temperature 293(2)
_diffrn_measured_fraction_theta_full 0.993
_diffrn_measured_fraction_theta_max 0.993
_diffrn_measurement_device_type 'Bruker APEX-II CCD'
_diffrn_measurement_method '\f and \w scans'
_diffrn_radiation_monochromator graphite
_diffrn_radiation_source 'fine-focus sealed tube'
_diffrn_radiation_type MoK\a
_diffrn_radiation_wavelength 0.71073
_diffrn_reflns_av_R_equivalents 0.0596
_diffrn_reflns_av_sigmaI/netI 0.1109
_diffrn_reflns_limit_h_max 11
_diffrn_reflns_limit_h_min -6
_diffrn_reflns_limit_k_max 15
_diffrn_reflns_limit_k_min -16
_diffrn_reflns_limit_l_max 26
_diffrn_reflns_limit_l_min -27
_diffrn_reflns_number 11336
_diffrn_reflns_theta_full 27.65
_diffrn_reflns_theta_max 27.65
_diffrn_reflns_theta_min 1.88
_exptl_absorpt_coefficient_mu 0.994
_exptl_absorpt_correction_T_max 0.7456
_exptl_absorpt_correction_T_min 0.6372
_exptl_absorpt_correction_type multi-scan
_exptl_absorpt_process_details sadabs
_exptl_crystal_colour light-yellow
_exptl_crystal_density_diffrn 1.508
_exptl_crystal_density_method 'not measured'
_exptl_crystal_description block
_exptl_crystal_F_000 1299
_exptl_crystal_size_max 0.35
_exptl_crystal_size_mid 0.20
_exptl_crystal_size_min 0.20
_refine_diff_density_max 0.589
_refine_diff_density_min -0.560
_refine_diff_density_rms 0.094
_refine_ls_abs_structure_details 'Flack H D (1983), Acta Cryst. A39, 876-881'
_refine_ls_abs_structure_Flack 0.10(4)
_refine_ls_extinction_method none
_refine_ls_goodness_of_fit_ref 0.989
_refine_ls_hydrogen_treatment constr
_refine_ls_matrix_type full
_refine_ls_number_parameters 417
_refine_ls_number_reflns 7040
_refine_ls_number_restraints 1
_refine_ls_restrained_S_all 0.989
_refine_ls_R_factor_all 0.0840
_refine_ls_R_factor_gt 0.0555
_refine_ls_shift/su_max 0.000
_refine_ls_shift/su_mean 0.000
_refine_ls_structure_factor_coef Fsqd
_refine_ls_weighting_details 'calc w=1/[\s^2^(Fo^2^)+(0.0541P)^2^+0.0000P] where P=(Fo^2^+2Fc^2^)/3'
_refine_ls_weighting_scheme calc
_refine_ls_wR_factor_gt 0.1307
_refine_ls_wR_factor_ref 0.1454
_reflns_number_gt 5196
_reflns_number_total 7040
_reflns_threshold_expression >2sigma(I)
_cod_data_source_file c6ra15665g2.cif
_cod_data_source_block mo60107a
_cod_depositor_comments
;
The following automatic conversions were performed:

'_symmetry_cell_setting' value 'Trigonal' changed to 'trigonal'
according to
/usr/data/users/saulius/crontab/automatic-downloads/rss-feeds/RSC/lib/dictionaries/cif_core.dic
dictionary named 'cif_core.dic' version 2.4.2 from 2011-04-26.

Automatic conversion script
Id: cif_fix_values 4268 2015-11-12 08:31:59Z antanas 
;
_cod_original_sg_symbol_H-M P3(1)
_cod_database_code 7226024

loop_
_symmetry_equiv_pos_as_xyz
'x, y, z'
'-y, x-y, z+1/3'
'-x+y, -x, z+2/3'

loop_
_atom_site_label
_atom_site_type_symbol
_atom_site_fract_x
_atom_site_fract_y
_atom_site_fract_z
_atom_site_U_iso_or_equiv
_atom_site_adp_type
_atom_site_occupancy
_atom_site_symmetry_multiplicity
_atom_site_calc_flag
_atom_site_refinement_flags
Pd1 Pd 0.22808(5) 0.06222(5) 0.216691(17) 0.03820(14) Uani 1 1 d .
Cl1 Cl 0.02978(19) -0.0831(2) 0.25918(8) 0.0536(5) Uani 1 1 d .
Cl2 Cl 0.3321(2) 0.0114(3) 0.29906(10) 0.0633(6) Uani 1 1 d .
P1 P 0.39463(19) 0.1693(2) 0.15486(9) 0.0421(5) Uani 1 1 d .
N1 N 0.1497(6) -0.1381(6) 0.0284(3) 0.0403(14) Uani 1 1 d .
N2 N -0.0337(5) -0.1313(6) 0.1093(3) 0.0397(14) Uani 1 1 d .
C1 C 0.1497(7) 0.1401(7) 0.1646(3) 0.0416(18) Uani 1 1 d .
C2 C 0.1575(8) 0.2444(7) 0.1925(3) 0.0481(19) Uani 1 1 d .
H2 H 0.1973 0.2714 0.2320 0.058 Uiso 1 1 calc R
C3 C 0.1091(10) 0.3083(8) 0.1641(4) 0.064(2) Uani 1 1 d .
H3 H 0.1176 0.3788 0.1840 0.077 Uiso 1 1 calc R
C4 C 0.0474(11) 0.2700(9) 0.1061(5) 0.071(3) Uani 1 1 d .
H4 H 0.0135 0.3132 0.0866 0.086 Uiso 1 1 calc R
C5 C 0.0376(9) 0.1653(8) 0.0780(4) 0.054(2) Uani 1 1 d .
H5 H -0.0024 0.1389 0.0385 0.065 Uiso 1 1 calc R
C6 C 0.0854(7) 0.0989(6) 0.1067(3) 0.0354(15) Uani 1 1 d .
C7 C 0.0634(7) -0.0176(6) 0.0732(3) 0.0370(16) Uani 1 1 d .
H7 H 0.0308 -0.0185 0.0301 0.044 Uiso 1 1 calc R
C8 C -0.1510(8) -0.1267(9) 0.1147(4) 0.060(2) Uani 1 1 d .
H8A H -0.1852 -0.1329 0.0726 0.090 Uiso 1 1 calc R
H8B H -0.1338 -0.0501 0.1343 0.090 Uiso 1 1 calc R
H8C H -0.2091 -0.1943 0.1409 0.090 Uiso 1 1 calc R
C9 C -0.0544(7) -0.2459(7) 0.0747(3) 0.0414(17) Uani 1 1 d .
H9 H -0.0909 -0.2490 0.0324 0.050 Uiso 1 1 calc R
C10 C -0.1462(10) -0.3579(8) 0.1139(4) 0.069(3) Uani 1 1 d .
H10A H -0.2236 -0.3580 0.1170 0.083 Uiso 1 1 calc R
H10B H -0.1143 -0.3517 0.1572 0.083 Uiso 1 1 calc R
C11 C -0.1700(11) -0.4802(9) 0.0832(5) 0.077(3) Uani 1 1 d .
H11A H -0.2198 -0.5480 0.1122 0.093 Uiso 1 1 calc R
H11B H -0.2157 -0.4940 0.0433 0.093 Uiso 1 1 calc R
C12 C -0.0539(12) -0.4780(9) 0.0698(5) 0.077(3) Uani 1 1 d .
H12A H -0.0716 -0.5518 0.0460 0.092 Uiso 1 1 calc R
H12B H -0.0158 -0.4792 0.1102 0.092 Uiso 1 1 calc R
C13 C 0.0364(10) -0.3653(8) 0.0313(5) 0.063(2) Uani 1 1 d .
H13A H 0.0023 -0.3685 -0.0111 0.076 Uiso 1 1 calc R
H13B H 0.1129 -0.3665 0.0258 0.076 Uiso 1 1 calc R
C14 C 0.0637(8) -0.2452(7) 0.0649(3) 0.0420(18) Uani 1 1 d .
H14 H 0.1000 -0.2421 0.1072 0.050 Uiso 1 1 calc R
C15 C 0.2666(9) -0.1400(10) 0.0147(5) 0.065(3) Uani 1 1 d .
H15A H 0.2961 -0.1578 0.0536 0.098 Uiso 1 1 calc R
H15B H 0.3279 -0.0609 -0.0016 0.098 Uiso 1 1 calc R
H15C H 0.2505 -0.2025 -0.0169 0.098 Uiso 1 1 calc R
C16 C 0.1782(7) -0.0264(6) 0.0650(3) 0.0370(16) Uani 1 1 d .
H16 H 0.2073 -0.0330 0.1079 0.044 Uiso 1 1 calc R
C17 C 0.2748(7) 0.0950(7) 0.0350(3) 0.0402(17) Uani 1 1 d .
C18 C 0.2614(9) 0.1106(10) -0.0322(4) 0.064(3) Uani 1 1 d .
H18 H 0.1987 0.0465 -0.0556 0.077 Uiso 1 1 calc R
C19 C 0.3383(11) 0.2166(10) -0.0616(4) 0.080(3) Uani 1 1 d .
H19 H 0.3274 0.2271 -0.1050 0.096 Uiso 1 1 calc R
C20 C 0.4330(10) 0.3097(10) -0.0281(4) 0.072(3) Uani 1 1 d .
H20 H 0.4873 0.3821 -0.0496 0.087 Uiso 1 1 calc R
C21 C 0.4506(10) 0.2991(9) 0.0380(4) 0.063(3) Uani 1 1 d .
H21 H 0.5149 0.3637 0.0604 0.075 Uiso 1 1 calc R
C22 C 0.3685(7) 0.1881(7) 0.0696(3) 0.0453(18) Uani 1 1 d .
C23 C 0.4913(7) 0.0998(9) 0.1441(4) 0.053(2) Uani 1 1 d .
C24 C 0.4529(9) -0.0186(10) 0.1638(4) 0.058(2) Uani 1 1 d .
H24 H 0.3826 -0.0610 0.1891 0.070 Uiso 1 1 calc R
C25 C 0.5198(13) -0.0742(12) 0.1456(5) 0.083(3) Uani 1 1 d .
H25 H 0.4926 -0.1556 0.1573 0.099 Uiso 1 1 calc R
C26 C 0.6253(15) -0.0101(19) 0.1107(6) 0.110(5) Uani 1 1 d .
H26 H 0.6695 -0.0486 0.0988 0.132 Uiso 1 1 calc R
C27 C 0.6685(12) 0.1116(17) 0.0924(6) 0.099(4) Uani 1 1 d .
H27 H 0.7420 0.1550 0.0695 0.119 Uiso 1 1 calc R
C28 C 0.6017(9) 0.1656(12) 0.1083(5) 0.077(3) Uani 1 1 d .
H28 H 0.6286 0.2465 0.0957 0.092 Uiso 1 1 calc R
C29 C 0.4951(8) 0.3211(8) 0.1866(4) 0.054(2) Uani 1 1 d .
C30 C 0.5918(10) 0.3447(11) 0.2264(4) 0.076(3) Uani 1 1 d .
H30 H 0.6110 0.2826 0.2326 0.091 Uiso 1 1 calc R
C31 C 0.6609(12) 0.4532(15) 0.2573(5) 0.106(5) Uani 1 1 d .
H31 H 0.7220 0.4634 0.2863 0.128 Uiso 1 1 calc R
C32 C 0.6384(14) 0.5489(13) 0.2446(6) 0.112(6) Uani 1 1 d .
H32 H 0.6895 0.6265 0.2623 0.134 Uiso 1 1 calc R
C33 C 0.5413(14) 0.5301(11) 0.2061(6) 0.095(4) Uani 1 1 d .
H33 H 0.5234 0.5932 0.2001 0.114 Uiso 1 1 calc R
C34 C 0.4705(10) 0.4177(8) 0.1764(5) 0.067(3) Uani 1 1 d .
H34 H 0.4060 0.4056 0.1494 0.080 Uiso 1 1 calc R
C35 C 0.1271(16) 0.6710(17) 0.2715(8) 0.137(6) Uani 1 1 d .
H35A H 0.1263 0.7478 0.2670 0.164 Uiso 1 1 calc R
H35B H 0.1585 0.6697 0.3140 0.164 Uiso 1 1 calc R
C36 C 0.3448(17) 0.521(2) 0.0153(8) 0.157(7) Uani 1 1 d .
H36A H 0.4200 0.5589 -0.0101 0.188 Uiso 1 1 calc R
H36B H 0.3369 0.4470 0.0345 0.188 Uiso 1 1 calc R
Cl3 Cl 0.2205(5) 0.6655(4) 0.2159(3) 0.1435(17) Uani 1 1 d .
Cl4 Cl -0.0193(5) 0.5504(7) 0.2642(3) 0.176(2) Uani 1 1 d .
Cl5 Cl 0.2280(6) 0.4808(8) -0.0336(3) 0.195(3) Uani 1 1 d .
Cl6 Cl 0.3612(8) 0.6175(7) 0.0741(3) 0.210(3) Uani 1 1 d .

loop_
_atom_site_aniso_label
_atom_site_aniso_U_11
_atom_site_aniso_U_22
_atom_site_aniso_U_33
_atom_site_aniso_U_23
_atom_site_aniso_U_13
_atom_site_aniso_U_12
Pd1 0.0417(4) 0.0438(3) 0.0298(2) -0.0007(2) 0.0009(2) 0.0220(3)
Cl1 0.0503(12) 0.0619(14) 0.0404(9) 0.0030(9) 0.0111(8) 0.0219(11)
Cl2 0.0731(16) 0.0910(19) 0.0442(10) 0.0029(10) -0.0064(10) 0.0547(15)
P1 0.0385(11) 0.0435(12) 0.0388(9) -0.0002(8) 0.0011(8) 0.0165(10)
N1 0.038(4) 0.049(4) 0.040(3) -0.006(3) -0.001(2) 0.026(3)
N2 0.036(3) 0.043(4) 0.043(3) -0.005(3) 0.000(3) 0.023(3)
C1 0.045(5) 0.051(5) 0.035(3) 0.005(3) 0.012(3) 0.029(4)
C2 0.063(5) 0.046(5) 0.038(4) -0.007(3) -0.001(3) 0.030(4)
C3 0.086(7) 0.044(5) 0.067(5) -0.002(4) 0.013(5) 0.036(5)
C4 0.106(8) 0.061(6) 0.071(6) -0.005(5) -0.020(5) 0.060(6)
C5 0.080(7) 0.051(5) 0.050(4) -0.005(4) -0.011(4) 0.046(5)
C6 0.039(4) 0.037(4) 0.037(3) 0.002(3) 0.004(3) 0.025(3)
C7 0.041(4) 0.037(4) 0.033(3) -0.005(3) -0.003(3) 0.019(3)
C8 0.037(5) 0.074(7) 0.073(5) -0.014(5) 0.002(4) 0.030(5)
C9 0.040(4) 0.030(4) 0.049(4) -0.010(3) -0.006(3) 0.013(3)
C10 0.080(7) 0.049(6) 0.058(5) 0.004(4) 0.013(5) 0.018(5)
C11 0.089(9) 0.043(6) 0.078(6) 0.001(5) 0.007(6) 0.017(6)
C12 0.112(10) 0.043(6) 0.082(6) -0.014(5) -0.025(6) 0.043(6)
C13 0.085(7) 0.043(5) 0.072(6) -0.002(4) -0.002(5) 0.040(5)
C14 0.048(5) 0.043(5) 0.032(3) 0.000(3) -0.005(3) 0.021(4)
C15 0.065(6) 0.080(7) 0.067(5) -0.019(5) 0.000(4) 0.049(6)
C16 0.044(4) 0.037(4) 0.031(3) -0.001(3) -0.001(3) 0.020(3)
C17 0.041(4) 0.044(4) 0.038(3) 0.002(3) 0.005(3) 0.023(4)
C18 0.072(7) 0.079(7) 0.036(4) 0.002(4) 0.003(4) 0.034(6)
C19 0.111(9) 0.064(7) 0.043(4) 0.017(4) 0.014(5) 0.027(7)
C20 0.096(8) 0.066(7) 0.055(5) 0.026(5) 0.029(5) 0.040(6)
C21 0.068(7) 0.051(6) 0.058(5) 0.010(4) 0.012(4) 0.021(5)
C22 0.041(4) 0.045(5) 0.041(4) 0.004(3) 0.012(3) 0.015(4)
C23 0.035(4) 0.072(6) 0.052(4) -0.014(4) -0.008(3) 0.027(4)
C24 0.057(6) 0.071(6) 0.054(5) -0.006(4) -0.019(4) 0.038(5)
C25 0.100(10) 0.085(9) 0.082(7) -0.019(6) -0.015(7) 0.061(8)
C26 0.122(12) 0.198(18) 0.079(8) -0.034(9) -0.021(8) 0.131(14)
C27 0.069(8) 0.170(15) 0.078(7) -0.001(8) 0.007(6) 0.075(10)
C28 0.047(6) 0.109(9) 0.077(6) 0.008(6) 0.012(5) 0.041(6)
C29 0.058(6) 0.047(5) 0.044(4) 0.001(3) 0.002(4) 0.016(4)
C30 0.061(6) 0.091(8) 0.058(5) -0.005(5) -0.004(5) 0.024(6)
C31 0.082(9) 0.106(11) 0.062(6) -0.020(7) -0.001(6) -0.004(9)
C32 0.098(11) 0.070(9) 0.080(8) -0.020(7) 0.033(7) -0.023(8)
C33 0.108(10) 0.063(7) 0.085(7) -0.005(6) 0.028(7) 0.020(7)
C34 0.067(6) 0.047(6) 0.069(5) -0.011(4) 0.007(5) 0.015(5)
C35 0.139(15) 0.148(16) 0.163(15) -0.062(12) -0.026(12) 0.101(14)
C36 0.130(15) 0.19(2) 0.132(14) -0.049(13) -0.019(12) 0.066(15)
Cl3 0.140(4) 0.099(3) 0.188(4) 0.018(3) 0.024(3) 0.057(3)
Cl4 0.144(4) 0.257(7) 0.142(4) 0.036(4) 0.004(3) 0.112(5)
Cl5 0.167(5) 0.296(8) 0.153(4) 0.028(5) -0.001(4) 0.139(6)
Cl6 0.275(9) 0.181(6) 0.223(7) -0.030(5) 0.004(6) 0.151(6)

loop_
_atom_type_symbol
_atom_type_description
_atom_type_scat_dispersion_real
_atom_type_scat_dispersion_imag
_atom_type_scat_source
C C 0.0033 0.0016 'International Tables Vol C Tables 4.2.6.8 and 6.1.1.4'
H H 0.0000 0.0000 'International Tables Vol C Tables 4.2.6.8 and 6.1.1.4'
N N 0.0061 0.0033 'International Tables Vol C Tables 4.2.6.8 and 6.1.1.4'
P P 0.1023 0.0942 'International Tables Vol C Tables 4.2.6.8 and 6.1.1.4'
Cl Cl 0.1484 0.1585 'International Tables Vol C Tables 4.2.6.8 and 6.1.1.4'
Pd Pd -0.9988 1.0072 'International Tables Vol C Tables 4.2.6.8 and 6.1.1.4'

loop_
_geom_angle_atom_site_label_1
_geom_angle_atom_site_label_2
_geom_angle_atom_site_label_3
_geom_angle
C1 Pd1 P1 86.3(2)
C1 Pd1 Cl1 89.7(2)
P1 Pd1 Cl1 165.68(7)
C1 Pd1 Cl2 164.9(2)
P1 Pd1 Cl2 95.78(9)
Cl1 Pd1 Cl2 91.69(8)
C29 P1 C23 105.6(4)
C29 P1 C22 107.1(4)
C23 P1 C22 98.4(4)
C29 P1 Pd1 111.9(3)
C23 P1 Pd1 115.2(3)
C22 P1 Pd1 117.3(3)
C14 N1 C16 109.0(5)
C14 N1 C15 111.4(7)
C16 N1 C15 109.8(6)
C8 N2 C9 111.4(6)
C8 N2 C7 109.9(6)
C9 N2 C7 109.3(5)
C2 C1 C6 117.7(7)
C2 C1 Pd1 114.2(5)
C6 C1 Pd1 128.0(6)
C3 C2 C1 122.2(7)
C2 C3 C4 120.7(8)
C3 C4 C5 117.8(8)
C6 C5 C4 121.9(8)
C5 C6 C1 119.6(7)
C5 C6 C7 117.2(6)
C1 C6 C7 123.2(6)
C16 C7 C6 113.7(6)
C16 C7 N2 109.4(6)
C6 C7 N2 110.4(5)
C14 C9 N2 111.2(6)
C14 C9 C10 111.6(7)
N2 C9 C10 108.2(6)
C9 C10 C11 111.9(7)
C12 C11 C10 111.2(9)
C11 C12 C13 112.9(8)
C12 C13 C14 111.7(8)
N1 C14 C9 110.8(6)
N1 C14 C13 111.7(6)
C9 C14 C13 108.8(7)
N1 C16 C7 110.0(6)
N1 C16 C17 115.6(5)
C7 C16 C17 106.5(6)
C22 C17 C18 120.2(7)
C22 C17 C16 123.3(6)
C18 C17 C16 116.5(7)
C19 C18 C17 120.4(9)
C18 C19 C20 120.2(9)
C19 C20 C21 121.8(9)
C20 C21 C22 118.3(9)
C17 C22 C21 119.1(7)
C17 C22 P1 121.8(6)
C21 C22 P1 119.0(6)
C24 C23 C28 119.8(9)
C24 C23 P1 121.5(7)
C28 C23 P1 118.3(8)
C23 C24 C25 119.3(10)
C26 C25 C24 120.1(12)
C25 C26 C27 121.5(12)
C28 C27 C26 118.8(12)
C27 C28 C23 120.3(12)
C30 C29 C34 117.1(9)
C30 C29 P1 121.7(8)
C34 C29 P1 121.0(7)
C31 C30 C29 123.7(13)
C30 C31 C32 118.3(14)
C33 C32 C31 120.5(12)
C32 C33 C34 119.9(14)
C33 C34 C29 120.3(11)
Cl3 C35 Cl4 111.6(9)
Cl5 C36 Cl6 116.7(13)

loop_
_geom_bond_atom_site_label_1
_geom_bond_atom_site_label_2
_geom_bond_distance
Pd1 C1 2.009(8)
Pd1 P1 2.234(2)
Pd1 Cl1 2.392(2)
Pd1 Cl2 2.417(2)
P1 C29 1.797(9)
P1 C23 1.822(9)
P1 C22 1.835(7)
N1 C14 1.442(10)
N1 C16 1.469(9)
N1 C15 1.501(10)
N2 C8 1.502(10)
N2 C9 1.506(9)
N2 C7 1.526(9)
C1 C2 1.385(11)
C1 C6 1.392(10)
C2 C3 1.355(12)
C3 C4 1.381(13)
C4 C5 1.382(12)
C5 C6 1.379(10)
C6 C7 1.511(9)
C7 C16 1.503(10)
C9 C14 1.487(11)
C9 C10 1.527(11)
C10 C11 1.543(13)
C11 C12 1.464(15)
C12 C13 1.518(15)
C13 C14 1.532(12)
C16 C17 1.522(10)
C17 C22 1.371(10)
C17 C18 1.430(10)
C18 C19 1.334(13)
C19 C20 1.364(15)
C20 C21 1.406(13)
C21 C22 1.409(12)
C23 C24 1.371(13)
C23 C28 1.415(13)
C24 C25 1.381(14)
C25 C26 1.36(2)
C26 C27 1.39(2)
C27 C28 1.353(16)
C29 C30 1.369(13)
C29 C34 1.404(13)
C30 C31 1.352(17)
C31 C32 1.39(2)
C32 C33 1.37(2)
C33 C34 1.378(14)
C35 Cl3 1.667(16)
C35 Cl4 1.700(18)
C36 Cl5 1.638(17)
C36 Cl6 1.651(17)
